data_7110651
loop_
_publ_author_name
'Schmidt, Joseph A. R.'
'Arnold, John'

_publ_section_title
;
 Mono-amidinate complexes stabilized by a new sterically-hindered
 amidine&#x2020;
;
_journal_issue 21
_journal_name_full 'Chemical Communications'
_journal_page_first 2149
_journal_paper_doi 10.1039/a905620c
_journal_year 1999
_chemical_formula_sum 'C43 H75 N4 Si4 Y'
_chemical_formula_weight 849.34
_space_group_IT_number 61
_symmetry_cell_setting orthorhombic
_symmetry_Int_Tables_number 61
_symmetry_space_group_name_Hall '-P 2ac 2ab'
_symmetry_space_group_name_H-M 'P b c a'
_atom_sites_solution_primary direct
_atom_sites_solution_secondary difmap
_audit_creation_date 'Fri Jul  2 09:08:58 1999'
_audit_creation_method 'from TEXRAY.INF file'
_cell_angle_alpha 90
_cell_angle_beta 90
_cell_angle_gamma 90
_cell_formula_units_Z 8
_cell_length_a 18.6326(6)
_cell_length_b 21.4487(5)
_cell_length_c 24.4451(7)
_cell_measurement_reflns_used 8192
_cell_measurement_temperature 140.2
_cell_measurement_theta_max 45.0
_cell_measurement_theta_min 3.0
_cell_volume 9769.4(5)
_computing_cell_refinement 'MSC/AFC Diffractometer Control'
_computing_data_collection 'MSC/AFC Diffractometer Control'
_computing_data_reduction teXsan
_computing_publication_material teXsan
_computing_structure_refinement teXsan
_diffrn_ambient_temperature 140.2
_diffrn_measurement_device 'Siemens SMART CCD'
_diffrn_measurement_method 'omega scans with profile analysis'
_diffrn_radiation_monochromator graphite
_diffrn_radiation_source 'X-ray tube'
_diffrn_radiation_type 'Mo K\a'
_diffrn_radiation_wavelength 0.7107
_diffrn_reflns_av_R_equivalents 0.0845
_diffrn_reflns_limit_h_max 22
_diffrn_reflns_limit_h_min 0
_diffrn_reflns_limit_k_max 25
_diffrn_reflns_limit_k_min -25
_diffrn_reflns_limit_l_max 29
_diffrn_reflns_limit_l_min -29
_diffrn_reflns_number 47309
_diffrn_reflns_theta_max 26.12
_diffrn_reflns_theta_min 1.5
_exptl_absorpt_coefficient_mu 1.325
_exptl_absorpt_correction_T_max 0.906
_exptl_absorpt_correction_T_min 0.857
_exptl_absorpt_correction_type psi-scan
_exptl_crystal_colour colorless
_exptl_crystal_density_diffrn 1.155
_exptl_crystal_description block
_exptl_crystal_F_000 3648.00
_exptl_crystal_size_max 0.400
_exptl_crystal_size_mid 0.400
_exptl_crystal_size_min 0.290
_refine_diff_density_max 0.26
_refine_diff_density_min -0.32
_refine_ls_extinction_coef 0.00000
_refine_ls_extinction_method none
_refine_ls_goodness_of_fit_obs 0.901
_refine_ls_hydrogen_treatment noref
_refine_ls_matrix_type full
_refine_ls_number_parameters 469
_refine_ls_number_reflns 3663
_refine_ls_number_restraints 0
_refine_ls_R_factor_all 0.105
_refine_ls_R_factor_obs 0.0300
_refine_ls_shift/esd_max 0.0010
_refine_ls_structure_factor_coef F
_refine_ls_weighting_scheme sigma
_refine_ls_wR_factor_obs 0.0309
_reflns_number_observed 3663
_reflns_number_total 9772
_reflns_observed_criterion '3.00 sigma'
_cod_data_source_file 905620csup1.cif
_cod_data_source_block (dimb)Y(N(SiMe3)2)2
_cod_original_cell_volume 9769.4(4)
_cod_original_sg_symbol_H-M 'P b c a    '
_cod_original_formula_sum 'C43 H75 N4 Si4 Y '
_cod_database_code 7110651

loop_
_symmetry_equiv_pos_as_xyz
'   +x,   +y,   +z'
'1/2+x,1/2-y,   -z'
'   -x,1/2+y,1/2-z'
'1/2-x,   -y,1/2+z'
'   -x,   -y,   -z'
'1/2-x,1/2+y,   +z'
'   +x,1/2-y,1/2+z'
'1/2+x,   +y,1/2-z'

loop_
_atom_site_aniso_label
_atom_site_aniso_U_11
_atom_site_aniso_U_22
_atom_site_aniso_U_33
_atom_site_aniso_U_12
_atom_site_aniso_U_13
_atom_site_aniso_U_23
Y(1) 0.0303(2) 0.0283(2) 0.0300(2) -0.0056(3) 0.0026(3) -0.0093(2)
Si(1) 0.0337(7) 0.0401(7) 0.0284(7) 0.0012(8) -0.0030(7) -0.0069(6)
Si(2) 0.0356(8) 0.0337(8) 0.0385(9) 0.0014(7) -0.0035(7) -0.0127(7)
Si(3) 0.0338(7) 0.0401(7) 0.0322(8) 0.0013(8) -0.0002(8) -0.0100(6)
Si(4) 0.0418(9) 0.0360(8) 0.0314(8) -0.0095(7) -0.0020(7) 0.0067(7)
N(1) 0.026(2) 0.025(2) 0.028(2) -0.001(2) -0.003(2) -0.005(2)
N(2) 0.029(2) 0.021(2) 0.024(2) -0.003(2) 0.000(2) -0.002(2)
N(3) 0.023(2) 0.030(2) 0.026(2) 0.001(2) -0.005(2) -0.008(2)
N(4) 0.034(2) 0.023(2) 0.023(2) 0.000(2) 0.001(2) -0.003(2)
C(1) 0.035(3) 0.025(3) 0.010(2) -0.004(2) -0.005(2) 0.003(2)
C(2) 0.029(3) 0.033(3) 0.037(3) -0.002(2) -0.008(2) -0.005(2)
C(3) 0.034(3) 0.059(3) 0.068(4) 0.006(3) 0.001(3) 0.021(3)
C(4) 0.040(3) 0.040(3) 0.040(3) 0.006(2) 0.001(3) -0.012(3)
C(5) 0.028(3) 0.022(2) 0.036(3) -0.005(2) -0.001(2) -0.006(2)
C(6) 0.033(3) 0.036(3) 0.060(4) 0.006(2) -0.003(3) 0.006(3)
C(7) 0.037(3) 0.038(3) 0.039(3) -0.003(2) 0.008(2) -0.009(2)
C(8) 0.026(3) 0.020(2) 0.022(3) -0.003(2) -0.006(2) 0.001(2)
C(9) 0.038(3) 0.025(3) 0.023(3) 0.001(2) -0.005(2) 0.001(2)
C(10) 0.063(4) 0.035(3) 0.021(3) -0.008(3) -0.008(3) -0.007(2)
C(11) 0.075(4) 0.036(3) 0.033(3) -0.028(3) -0.006(3) -0.002(3)
C(12) 0.066(4) 0.035(3) 0.023(3) -0.024(3) -0.002(3) 0.007(2)
C(13) 0.040(3) 0.024(2) 0.020(3) -0.004(2) -0.005(2) -0.001(2)
C(14) 0.029(3) 0.024(2) 0.020(3) -0.005(2) -0.006(2) -0.001(2)
C(15) 0.034(3) 0.030(3) 0.021(3) 0.001(2) -0.003(2) -0.005(2)
C(16) 0.046(3) 0.028(3) 0.024(3) 0.004(2) -0.008(2) 0.002(2)
C(17) 0.046(3) 0.032(3) 0.016(3) -0.011(3) -0.005(2) 0.001(2)
C(18) 0.035(3) 0.048(3) 0.022(3) -0.007(3) 0.000(2) -0.010(2)
C(19) 0.031(3) 0.030(3) 0.024(3) 0.001(2) -0.008(2) -0.007(2)
C(20) 0.043(3) 0.056(3) 0.033(3) 0.013(3) -0.006(3) -0.001(3)
C(21) 0.064(4) 0.050(3) 0.029(3) -0.018(3) 0.002(3) 0.001(3)
C(22) 0.055(3) 0.049(3) 0.031(3) 0.014(3) -0.007(3) -0.014(2)
C(23) 0.036(3) 0.019(2) 0.023(3) -0.008(2) -0.004(2) 0.007(2)
C(24) 0.034(3) 0.030(3) 0.027(3) -0.009(2) -0.011(2) 0.008(2)
C(25) 0.029(3) 0.036(3) 0.033(3) 0.002(2) 0.000(3) 0.009(2)
C(26) 0.036(3) 0.026(3) 0.022(3) -0.002(2) 0.004(2) 0.004(2)
C(27) 0.035(3) 0.025(3) 0.026(3) -0.003(2) -0.008(2) 0.003(2)
C(28) 0.033(3) 0.020(2) 0.024(3) 0.000(2) 0.002(2) 0.000(2)
C(29) 0.036(3) 0.055(3) 0.041(3) -0.008(3) -0.002(3) 0.010(3)
C(30) 0.038(3) 0.052(3) 0.034(3) 0.005(2) 0.002(3) 0.004(3)
C(31) 0.045(3) 0.039(3) 0.025(3) 0.007(2) -0.005(3) 0.002(2)
C(32) 0.048(4) 0.044(3) 0.038(3) -0.001(3) -0.008(3) 0.000(2)
C(33) 0.056(3) 0.077(4) 0.029(3) 0.016(3) 0.001(3) 0.007(3)
C(34) 0.057(4) 0.057(4) 0.034(3) 0.002(3) -0.011(3) -0.011(3)
C(35) 0.059(4) 0.036(3) 0.062(4) 0.008(3) 0.006(3) -0.017(3)
C(36) 0.058(4) 0.042(3) 0.073(4) -0.002(3) -0.017(3) -0.013(3)
C(37) 0.057(4) 0.045(3) 0.055(4) 0.014(3) -0.004(3) 0.001(3)
C(38) 0.047(3) 0.096(4) 0.030(3) 0.034(4) 0.004(3) 0.003(3)
C(39) 0.039(3) 0.073(4) 0.093(5) -0.007(3) -0.006(3) -0.033(4)
C(40) 0.042(3) 0.065(4) 0.039(3) 0.001(3) 0.000(3) -0.008(3)
C(41) 0.063(4) 0.044(3) 0.062(4) -0.012(3) 0.003(3) 0.018(3)
C(42) 0.069(4) 0.063(4) 0.031(3) -0.005(3) 0.000(3) 0.009(3)
C(43) 0.058(4) 0.049(3) 0.034(3) -0.012(3) -0.011(3) 0.007(3)

loop_
_atom_site_label
_atom_site_fract_x
_atom_site_fract_y
_atom_site_fract_z
_atom_site_U_iso_or_equiv
_atom_site_thermal_displace_type
_atom_site_calc_flag
Y(1) 1.16983(2) 0.41218(2) 0.64424(2) 0.0343(1) Uij ?
Si(1) 1.16555(7) 0.41784(6) 0.78155(5) 0.0307(4) Uij ?
Si(2) 1.13227(7) 0.54035(6) 0.72467(6) 0.0311(4) Uij ?
Si(3) 1.33166(8) 0.46794(6) 0.61430(5) 0.0314(4) Uij ?
Si(4) 1.22185(8) 0.48309(6) 0.52392(6) 0.0322(4) Uij ?
N(1) 1.1582(2) 0.3081(1) 0.6146(1) 0.029(1) Uij ?
N(2) 1.0598(2) 0.3661(1) 0.6243(1) 0.025(1) Uij ?
N(3) 1.1549(2) 0.4628(1) 0.7242(1) 0.028(1) Uij ?
N(4) 1.2473(2) 0.4590(1) 0.5879(1) 0.028(1) Uij ?
C(1) 1.0868(2) 0.3107(2) 0.6097(2) 0.026(1) Uij ?
C(2) 1.2052(2) 0.2608(2) 0.5904(2) 0.028(1) Uij ?
C(3) 1.2566(3) 0.2330(2) 0.6330(2) 0.045(2) Uij ?
C(4) 1.2506(3) 0.2904(2) 0.5457(2) 0.034(1) Uij ?
C(5) 0.9841(2) 0.3791(2) 0.6342(2) 0.029(1) Uij ?
C(6) 0.9604(2) 0.4363(2) 0.6018(2) 0.039(2) Uij ?
C(7) 0.9730(2) 0.3917(2) 0.6953(2) 0.037(2) Uij ?
C(8) 1.0418(2) 0.2542(2) 0.5896(2) 0.024(1) Uij ?
C(9) 1.0392(2) 0.2373(2) 0.5336(2) 0.025(1) Uij ?
C(10) 1.0066(3) 0.1814(2) 0.5184(2) 0.037(2) Uij ?
C(11) 0.9750(3) 0.1424(2) 0.5562(2) 0.040(2) Uij ?
C(12) 0.9733(3) 0.1607(2) 0.6099(2) 0.035(2) Uij ?
C(13) 1.0046(2) 0.2161(2) 0.6278(2) 0.027(1) Uij ?
C(14) 1.0636(2) 0.2775(2) 0.4869(2) 0.025(1) Uij ?
C(15) 1.0197(2) 0.3271(2) 0.4707(2) 0.026(1) Uij ?
C(16) 1.0402(3) 0.3648(2) 0.4274(2) 0.032(1) Uij ?
C(17) 1.1031(3) 0.3547(2) 0.3983(2) 0.031(1) Uij ?
C(18) 1.1421(2) 0.3018(2) 0.4111(2) 0.035(1) Uij ?
C(19) 1.1233(2) 0.2618(2) 0.4541(2) 0.031(1) Uij ?
C(20) 0.9446(3) 0.3349(2) 0.4942(2) 0.040(2) Uij ?
C(21) 1.1259(3) 0.3977(2) 0.3532(2) 0.048(2) Uij ?
C(22) 1.1633(3) 0.2013(2) 0.4604(2) 0.040(2) Uij ?
C(23) 0.9914(2) 0.2311(2) 0.6871(2) 0.028(1) Uij ?
C(24) 0.9225(2) 0.2486(2) 0.7042(2) 0.029(1) Uij ?
C(25) 0.9104(2) 0.2601(2) 0.7598(2) 0.031(1) Uij ?
C(26) 0.9636(2) 0.2548(2) 0.7990(2) 0.028(1) Uij ?
C(27) 1.0300(2) 0.2338(2) 0.7817(2) 0.028(1) Uij ?
C(28) 1.0442(2) 0.2203(2) 0.7267(2) 0.022(1) Uij ?
C(29) 0.8597(2) 0.2561(2) 0.6651(2) 0.039(2) Uij ?
C(30) 0.9513(2) 0.2702(2) 0.8582(2) 0.038(2) Uij ?
C(31) 1.1135(2) 0.1890(2) 0.7127(2) 0.034(1) Uij ?
C(32) 1.1849(2) 0.3365(2) 0.7576(2) 0.040(2) Uij ?
C(33) 1.0850(3) 0.4135(3) 0.8268(2) 0.050(2) Uij ?
C(34) 1.2420(3) 0.4416(2) 0.8263(2) 0.040(2) Uij ?
C(35) 1.0426(3) 0.5568(2) 0.7560(2) 0.045(2) Uij ?
C(36) 1.1989(3) 0.5909(2) 0.7609(2) 0.048(2) Uij ?
C(37) 1.1265(3) 0.5690(2) 0.6527(2) 0.046(2) Uij ?
C(38) 1.3360(3) 0.4194(3) 0.6784(2) 0.031(2) Uij ?
C(39) 1.3536(3) 0.5486(3) 0.6344(2) 0.006(2) Uij ?
C(40) 1.4059(3) 0.4408(2) 0.5686(2) 0.041(2) Uij ?
C(41) 1.2380(3) 0.5681(2) 0.5114(2) 0.054(2) Uij ?
C(42) 1.2678(3) 0.4416(2) 0.4663(2) 0.052(2) Uij ?
C(43) 1.1235(3) 0.4689(2) 0.5178(2) 0.043(2) Uij ?
H(1) 1.177 0.228 0.575 0.034 Uij c
H(2) 1.230 0.208 0.658 0.055 Uij c
H(3) 1.280 0.265 0.652 0.055 Uij c
H(4) 1.291 0.207 0.615 0.055 Uij c
H(5) 1.220 0.309 0.519 0.041 Uij c
H(6) 1.280 0.322 0.561 0.041 Uij c
H(7) 1.280 0.259 0.529 0.041 Uij c
H(8) 0.956 0.344 0.624 0.034 Uij c
H(9) 0.970 0.431 0.564 0.046 Uij c
H(10) 0.985 0.472 0.615 0.046 Uij c
H(11) 0.910 0.443 0.607 0.046 Uij c
H(12) 0.984 0.356 0.716 0.044 Uij c
H(13) 0.924 0.403 0.702 0.044 Uij c
H(14) 1.003 0.425 0.707 0.044 Uij c
H(15) 1.006 0.170 0.481 0.044 Uij c
H(16) 0.955 0.104 0.546 0.048 Uij c
H(17) 0.950 0.134 0.636 0.042 Uij c
H(18) 1.010 0.399 0.417 0.039 Uij c
H(19) 1.183 0.292 0.390 0.042 Uij c
H(20) 0.914 0.304 0.480 0.048 Uij c
H(21) 0.946 0.331 0.533 0.048 Uij c
H(22) 0.926 0.375 0.485 0.048 Uij c
H(23) 1.134 0.438 0.368 0.057 Uij c
H(24) 1.168 0.382 0.336 0.057 Uij c
H(25) 1.088 0.401 0.327 0.057 Uij c
H(26) 1.211 0.207 0.450 0.048 Uij c
H(27) 1.141 0.170 0.439 0.048 Uij c
H(28) 1.161 0.189 0.498 0.048 Uij c
H(29) 0.863 0.273 0.771 0.037 Uij c
H(30) 1.067 0.228 0.808 0.034 Uij c
H(31) 0.877 0.261 0.629 0.046 Uij c
H(32) 0.830 0.220 0.667 0.046 Uij c
H(33) 0.833 0.292 0.675 0.046 Uij c
H(34) 0.906 0.253 0.869 0.045 Uij c
H(35) 0.989 0.253 0.879 0.045 Uij c
H(36) 0.950 0.314 0.862 0.045 Uij c
H(37) 1.151 0.205 0.734 0.041 Uij c
H(38) 1.124 0.195 0.675 0.041 Uij c
H(39) 1.109 0.145 0.719 0.041 Uij c
H(40) 1.229 0.336 0.738 0.048 Uij c
H(41) 1.147 0.323 0.734 0.048 Uij c
H(42) 1.188 0.310 0.788 0.048 Uij c
H(43) 1.043 0.406 0.806 0.059 Uij c
H(44) 1.090 0.381 0.853 0.059 Uij c
H(45) 1.079 0.453 0.846 0.059 Uij c
H(46) 1.248 0.412 0.854 0.048 Uij c
H(47) 1.233 0.482 0.841 0.048 Uij c
H(48) 1.285 0.444 0.804 0.048 Uij c
H(49) 1.007 0.537 0.736 0.054 Uij c
H(50) 1.043 0.542 0.793 0.054 Uij c
H(51) 1.035 0.600 0.757 0.054 Uij c
H(52) 1.195 0.583 0.799 0.057 Uij c
H(53) 1.189 0.633 0.753 0.057 Uij c
H(54) 1.246 0.580 0.749 0.057 Uij c
H(55) 1.109 0.610 0.652 0.055 Uij c
H(56) 1.174 0.568 0.637 0.055 Uij c
H(57) 1.096 0.543 0.632 0.055 Uij c
H(58) 1.326 0.376 0.671 0.038 Uij c
H(59) 1.302 0.433 0.705 0.038 Uij c
H(60) 1.383 0.421 0.695 0.038 Uij c
H(61) 1.316 0.564 0.657 0.007 Uij c
H(62) 1.397 0.549 0.655 0.007 Uij c
H(63) 1.359 0.574 0.603 0.007 Uij c
H(64) 1.450 0.442 0.588 0.049 Uij c
H(65) 1.408 0.467 0.538 0.049 Uij c
H(66) 1.396 0.399 0.557 0.049 Uij c
H(67) 1.211 0.581 0.481 0.065 Uij c
H(68) 1.224 0.591 0.543 0.065 Uij c
H(69) 1.288 0.574 0.504 0.065 Uij c
H(70) 1.317 0.454 0.465 0.062 Uij c
H(71) 1.245 0.453 0.433 0.062 Uij c
H(72) 1.265 0.398 0.472 0.062 Uij c
H(73) 1.108 0.482 0.482 0.051 Uij c
H(74) 1.114 0.426 0.522 0.051 Uij c
H(75) 1.099 0.492 0.545 0.051 Uij c

loop_
_atom_type_symbol
_atom_type_oxidation_number
_atom_type_number_in_cell
_atom_type_scat_dispersion_real
_atom_type_scat_dispersion_imag
_atom_type_scat_source
C 0 344 0.003 0.002 'International Tables'
H 0 600 0.000 0.000 'International Tables'
N 0 32 0.006 0.003 'International Tables'
Y 0 8 -2.796 3.567 'International Tables'
Si 0 32 0.082 0.070 'International Tables'

loop_
_geom_angle_atom_site_label_1
_geom_angle_atom_site_label_2
_geom_angle_atom_site_label_3
_geom_angle
_geom_angle_publ_flag
N(1) Y(1) N(2) 56.8(1) yes
N(1) Y(1) N(3) 135.4(1) yes
N(1) Y(1) N(4) 107.2(1) yes
N(1) Y(1) C(1) 28.4(1) yes
N(2) Y(1) N(3) 106.1(1) yes
N(2) Y(1) N(4) 129.1(1) yes
N(2) Y(1) C(1) 28.4(1) yes
N(3) Y(1) N(4) 113.5(1) yes
N(3) Y(1) C(1) 124.6(1) yes
N(4) Y(1) C(1) 121.3(1) yes
N(3) Si(1) C(32) 106.9(2) yes
N(3) Si(1) C(33) 114.8(2) yes
N(3) Si(1) C(34) 114.5(2) yes
C(32) Si(1) C(33) 107.0(2) yes
C(32) Si(1) C(34) 106.9(2) yes
C(33) Si(1) C(34) 106.2(2) yes
N(3) Si(2) C(35) 113.9(2) yes
N(3) Si(2) C(36) 113.7(2) yes
N(3) Si(2) C(37) 109.1(2) yes
C(35) Si(2) C(36) 106.8(2) yes
C(35) Si(2) C(37) 105.8(2) yes
C(36) Si(2) C(37) 107.1(2) yes
N(4) Si(3) C(38) 106.9(2) yes
N(4) Si(3) C(39) 114.2(2) yes
N(4) Si(3) C(40) 114.8(2) yes
C(38) Si(3) C(39) 106.7(3) yes
C(38) Si(3) C(40) 107.1(2) yes
C(39) Si(3) C(40) 106.7(2) yes
N(4) Si(4) C(41) 113.5(2) yes
N(4) Si(4) C(42) 114.6(2) yes
N(4) Si(4) C(43) 107.2(2) yes
C(41) Si(4) C(42) 105.4(2) yes
C(41) Si(4) C(43) 107.7(2) yes
C(42) Si(4) C(43) 108.2(2) yes
Y(1) N(1) C(1) 94.5(2) yes
Y(1) N(1) C(2) 136.5(3) yes
C(1) N(1) C(2) 126.0(3) yes
Y(1) N(2) C(1) 95.9(3) yes
Y(1) N(2) C(5) 137.4(3) yes
C(1) N(2) C(5) 125.2(3) yes
Y(1) N(3) Si(1) 115.1(2) yes
Y(1) N(3) Si(2) 120.2(2) yes
Si(1) N(3) Si(2) 124.7(2) yes
Y(1) N(4) Si(3) 114.3(2) yes
Y(1) N(4) Si(4) 121.3(2) yes
Si(3) N(4) Si(4) 124.3(2) yes
Y(1) C(1) N(1) 57.0(2) yes
Y(1) C(1) N(2) 55.8(2) yes
Y(1) C(1) C(8) 178.9(3) yes
N(1) C(1) N(2) 112.8(4) yes
N(1) C(1) C(8) 122.1(4) yes
N(2) C(1) C(8) 125.1(4) yes
N(1) C(2) C(3) 111.6(4) yes
N(1) C(2) C(4) 109.5(3) yes
C(3) C(2) C(4) 107.6(4) yes
N(2) C(5) C(6) 110.2(4) yes
N(2) C(5) C(7) 109.1(4) yes
C(6) C(5) C(7) 108.9(4) yes
C(1) C(8) C(9) 121.6(4) yes
C(1) C(8) C(13) 120.3(3) yes
C(9) C(8) C(13) 118.0(4) yes
C(8) C(9) C(10) 119.6(4) yes
C(8) C(9) C(14) 125.2(4) yes
C(10) C(9) C(14) 115.0(4) yes
C(9) C(10) C(11) 121.9(4) yes
C(10) C(11) C(12) 118.5(4) yes
C(11) C(12) C(13) 122.4(4) yes
C(8) C(13) C(12) 119.2(4) yes
C(8) C(13) C(23) 126.1(4) yes
C(12) C(13) C(23) 114.6(4) yes
C(9) C(14) C(15) 118.3(4) yes
C(9) C(14) C(19) 122.3(4) yes
C(15) C(14) C(19) 118.7(4) yes
C(14) C(15) C(16) 119.8(4) yes
C(14) C(15) C(20) 121.0(4) yes
C(16) C(15) C(20) 118.6(4) yes
C(15) C(16) C(17) 122.3(4) yes
C(16) C(17) C(18) 117.1(4) yes
C(16) C(17) C(21) 121.4(4) yes
C(18) C(17) C(21) 121.4(4) yes
C(17) C(18) C(19) 122.7(4) yes
C(14) C(19) C(18) 118.6(4) yes
C(14) C(19) C(22) 122.5(4) yes
C(18) C(19) C(22) 118.7(4) yes
C(13) C(23) C(24) 119.5(4) yes
C(13) C(23) C(28) 121.1(4) yes
C(24) C(23) C(28) 118.9(4) yes
C(23) C(24) C(25) 118.9(4) yes
C(23) C(24) C(29) 123.2(4) yes
C(25) C(24) C(29) 117.9(4) yes
C(24) C(25) C(26) 122.8(4) yes
C(25) C(26) C(27) 117.2(4) yes
C(25) C(26) C(30) 122.6(4) yes
C(27) C(26) C(30) 120.1(4) yes
C(26) C(27) C(28) 121.9(4) yes
C(23) C(28) C(27) 119.8(4) yes
C(23) C(28) C(31) 121.5(4) yes
C(27) C(28) C(31) 118.5(4) yes

loop_
_geom_bond_atom_site_label_1
_geom_bond_atom_site_label_2
_geom_bond_distance
_geom_bond_publ_flag
Y(1) N(1) 2.357(3) yes
Y(1) N(2) 2.327(3) yes
Y(1) N(3) 2.253(3) yes
Y(1) N(4) 2.233(3) yes
Y(1) C(1) 2.800(4) yes
Si(1) N(3) 1.714(3) yes
Si(1) C(32) 1.875(5) yes
Si(1) C(33) 1.868(5) yes
Si(1) C(34) 1.866(5) yes
Si(2) N(3) 1.715(3) yes
Si(2) C(35) 1.871(5) yes
Si(2) C(36) 1.871(5) yes
Si(2) C(37) 1.867(5) yes
Si(3) N(4) 1.711(4) yes
Si(3) C(38) 1.884(5) yes
Si(3) C(39) 1.845(5) yes
Si(3) C(40) 1.871(5) yes
Si(4) N(4) 1.714(3) yes
Si(4) C(41) 1.873(5) yes
Si(4) C(42) 1.873(5) yes
Si(4) C(43) 1.864(5) yes
N(1) C(1) 1.338(5) yes
N(1) C(2) 1.465(5) yes
N(2) C(1) 1.338(5) yes
N(2) C(5) 1.459(5) yes
C(1) C(8) 1.553(5) yes
C(2) C(3) 1.535(6) yes
C(2) C(4) 1.521(6) yes
C(5) C(6) 1.527(6) yes
C(5) C(7) 1.532(6) yes
C(8) C(9) 1.418(5) yes
C(8) C(13) 1.422(5) yes
C(9) C(10) 1.394(6) yes
C(9) C(14) 1.501(5) yes
C(10) C(11) 1.378(6) yes
C(11) C(12) 1.371(6) yes
C(12) C(13) 1.393(5) yes
C(13) C(23) 1.506(5) yes
C(14) C(15) 1.400(5) yes
C(14) C(19) 1.411(5) yes
C(15) C(16) 1.387(5) yes
C(15) C(20) 1.521(6) yes
C(16) C(17) 1.387(6) yes
C(17) C(18) 1.385(6) yes
C(17) C(21) 1.499(6) yes
C(18) C(19) 1.401(6) yes
C(19) C(22) 1.505(6) yes
C(23) C(24) 1.401(5) yes
C(23) C(28) 1.400(5) yes
C(24) C(25) 1.401(6) yes
C(24) C(29) 1.519(6) yes
C(25) C(26) 1.383(6) yes
C(26) C(27) 1.383(6) yes
C(26) C(30) 1.502(6) yes
C(27) C(28) 1.400(5) yes
C(28) C(31) 1.495(6) yes
